data_4317572
loop_
_publ_author_name
'Patrick Kamau'
'R. B. Jordan'

_publ_contact_author_address
; Department of Chemistry
    University of Alberta
    Edmonton Alberta T6G 2G2
    Canada
;
_publ_contact_author_email Bob.Jordan@ualberta.ca
_publ_contact_author_fax 1(780)4928231
_publ_contact_author_name 'Dr Robert B. Jordan'
_publ_contact_author_phone 1(780)4925551
_publ_section_title
;
 Formation Constants of Copper(I)-Olefin Complexes in Aqueous Solution
;
_journal_name_full 'Inorganic Chemistry'
_journal_page_first 884
_journal_page_last 891
_journal_paper_doi 10.1021/ic010872h
_journal_volume 41
_journal_year 2002
_chemical_formula_sum 'C8 H4 Cu N5 O3'
_chemical_formula_weight 281.70
_space_group_IT_number 15
_symmetry_cell_setting monoclinic
_symmetry_space_group_name_Hall '-C 2yc'
_symmetry_space_group_name_H-M 'C 1 2/c 1'
_atom_sites_solution_hydrogens geom
_atom_sites_solution_primary direct
_atom_sites_solution_secondary difmap
_audit_creation_method 'manual editing of SHELXL template'
_cell_angle_alpha 90.00
_cell_angle_beta 98.7072(16)
_cell_angle_gamma 90.00
_cell_formula_units_Z 4
_cell_length_a 5.3667(5)
_cell_length_b 22.228(2)
_cell_length_c 8.8952(8)
_cell_measurement_reflns_used 2852
_cell_measurement_temperature 193(2)
_cell_volume 1048.89(17)
_computing_cell_refinement 'Bruker SMART'
_computing_data_collection 'Bruker SMART'
_computing_data_reduction 'Bruker SHELXTL'
_computing_molecular_graphics 'Bruker SHELXTL'
_computing_publication_material 'Bruker SHELXTL'
_computing_structure_refinement 'SHELXL-97 (Sheldrick, 1997)'
_computing_structure_solution 'SHELXS-97 (Sheldrick, 1990)'
_diffrn_ambient_temperature 193(2)
_diffrn_measured_fraction_theta_full 1.000
_diffrn_measured_fraction_theta_max 1.000
_diffrn_measurement_device_type 'CCD area detector'
_diffrn_measurement_method 'phi and omega scans'
_diffrn_radiation_monochromator graphite
_diffrn_radiation_source 'fine-focus rotating anode'
_diffrn_radiation_type MoK\a
_diffrn_radiation_wavelength 0.71073
_diffrn_reflns_av_R_equivalents 0.0304
_diffrn_reflns_av_sigmaI/netI 0.0343
_diffrn_reflns_limit_h_max 5
_diffrn_reflns_limit_h_min -6
_diffrn_reflns_limit_k_max 27
_diffrn_reflns_limit_k_min -23
_diffrn_reflns_limit_l_max 11
_diffrn_reflns_limit_l_min -10
_diffrn_reflns_number 2808
_diffrn_reflns_theta_full 26.36
_diffrn_reflns_theta_max 26.36
_diffrn_reflns_theta_min 1.83
_exptl_absorpt_coefficient_mu 2.086
_exptl_absorpt_correction_T_max 0.9144
_exptl_absorpt_correction_T_min 0.6194
_exptl_absorpt_correction_type empirical
_exptl_absorpt_process_details 'SADABS (Sheldrick, 1996)'
_exptl_crystal_colour yellow
_exptl_crystal_density_diffrn 1.784
_exptl_crystal_density_method 'not measured'
_exptl_crystal_description rod
_exptl_crystal_F_000 560
_exptl_crystal_size_max 0.46
_exptl_crystal_size_mid 0.06
_exptl_crystal_size_min 0.06
_refine_diff_density_max 0.397
_refine_diff_density_min -0.296
_refine_diff_density_rms 0.065
_refine_ls_extinction_method none
_refine_ls_goodness_of_fit_ref 1.062
_refine_ls_hydrogen_treatment mixed
_refine_ls_matrix_type full
_refine_ls_number_parameters 97
_refine_ls_number_reflns 1075
_refine_ls_number_restraints 0
_refine_ls_restrained_S_all 1.062
_refine_ls_R_factor_all 0.0312
_refine_ls_R_factor_gt 0.0266
_refine_ls_shift/su_max 0.005
_refine_ls_shift/su_mean 0.001
_refine_ls_structure_factor_coef Fsqd
_refine_ls_weighting_details 'calc w=1/[\s^2^(Fo^2^)+(0.0390P)^2^+0.0000P] where P=(Fo^2^+2Fc^2^)/3'
_refine_ls_weighting_scheme calc
_refine_ls_wR_factor_gt 0.0669
_refine_ls_wR_factor_ref 0.0682
_reflns_number_gt 960
_reflns_number_total 1075
_reflns_threshold_expression >2sigma(I)
_cod_data_source_file ic010872h.cif
_cod_data_source_block rbj0001
_cod_depositor_comments
;
The following automatic conversions were performed:

'_symmetry_cell_setting' value 'Monoclinic' changed to 'monoclinic'
according to the built-in table from CIF Core dictionary named
'cif_core.dic' version 2.4.1 from 2010-06-29.

Automatic conversion script
Id: cif_fix_values 1646 2011-03-28 12:23:43Z adriana 
;
_cod_original_cell_volume 1048.90(17)
_cod_original_sg_symbol_H-M 'C 2/c'
_cod_database_code 4317572

loop_
_symmetry_equiv_pos_as_xyz
'x, y, z'
'-x, y, -z+1/2'
'x+1/2, y+1/2, z'
'-x+1/2, y+1/2, -z+1/2'
'-x, -y, -z'
'x, -y, z-1/2'
'-x+1/2, -y+1/2, -z'
'x+1/2, -y+1/2, z-1/2'

loop_
_atom_site_label
_atom_site_type_symbol
_atom_site_fract_x
_atom_site_fract_y
_atom_site_fract_z
_atom_site_U_iso_or_equiv
_atom_site_adp_type
_atom_site_occupancy
_atom_site_symmetry_multiplicity
_atom_site_calc_flag
_atom_site_refinement_flags
_atom_site_disorder_assembly
_atom_site_disorder_group
Cu Cu 0.0000 -0.143121(16) 0.2500 0.02311(15) Uani 1 2 d S . .
N1 N 0.2752(3) -0.18805(8) 0.3711(2) 0.0267(4) Uani 1 1 d . . .
N2 N 0.1751(4) -0.08896(9) 0.1237(2) 0.0346(5) Uani 1 1 d . . .
C1 C 0.4582(4) -0.20563(10) 0.4382(3) 0.0263(5) Uani 1 1 d . . .
C2 C 0.6922(4) -0.22626(10) 0.5233(3) 0.0282(5) Uani 1 1 d . . .
H2 H 0.7636 -0.2057 0.6133 0.034 Uiso 1 1 calc R . .
C3A C 0.2725(12) -0.0455(3) 0.0884(8) 0.0263(13) Uani 0.55 1 d P A 1
C4A C 0.4128(9) 0.0044(3) 0.0424(6) 0.0324(10) Uani 0.55 1 d P . 1
H4A H 0.3783 0.0440 0.0738 0.039 Uiso 0.55 1 calc PR . 1
C3B C 0.3173(15) -0.0651(3) 0.0565(9) 0.0228(15) Uani 0.45 1 d P A 2
C4B C 0.4861(13) -0.0293(3) -0.0156(7) 0.0280(12) Uani 0.45 1 d P . 2
H4B H 0.5793 -0.0473 -0.0864 0.034 Uiso 0.45 1 calc PR . 2
O1 O 0.1782(5) 0.13085(11) 0.2105(3) 0.0675(7) Uani 1 1 d . . .
O2 O 0.0000 0.04688(12) 0.2500 0.0655(10) Uani 1 2 d S . .
N3 N 0.0000 0.10260(14) 0.2500 0.0413(8) Uani 1 2 d S . .

loop_
_atom_site_aniso_label
_atom_site_aniso_U_11
_atom_site_aniso_U_22
_atom_site_aniso_U_33
_atom_site_aniso_U_23
_atom_site_aniso_U_13
_atom_site_aniso_U_12
Cu 0.0196(2) 0.0223(2) 0.0273(2) 0.000 0.00299(15) 0.000
N1 0.0229(10) 0.0288(10) 0.0283(10) 0.0069(8) 0.0039(8) 0.0024(8)
N2 0.0329(11) 0.0372(12) 0.0323(11) 0.0106(9) 0.0006(9) -0.0101(9)
C1 0.0281(13) 0.0253(11) 0.0268(12) 0.0056(9) 0.0080(10) -0.0003(9)
C2 0.0260(12) 0.0302(11) 0.0265(12) 0.0048(9) -0.0026(10) -0.0015(9)
C3A 0.027(3) 0.025(3) 0.026(3) 0.000(2) 0.001(2) 0.002(2)
C4A 0.030(3) 0.030(3) 0.035(3) 0.000(2) -0.001(2) -0.006(3)
C3B 0.028(4) 0.015(4) 0.025(4) -0.004(3) 0.002(3) 0.000(3)
C4B 0.024(3) 0.030(4) 0.030(3) -0.002(3) 0.004(2) -0.007(3)
O1 0.0687(16) 0.0770(15) 0.0604(15) -0.0252(12) 0.0216(13) -0.0309(13)
O2 0.109(3) 0.0324(15) 0.0464(18) 0.000 -0.0166(18) 0.000
N3 0.051(2) 0.0409(18) 0.0285(16) 0.000 -0.0059(15) 0.000

loop_
_atom_type_symbol
_atom_type_description
_atom_type_scat_dispersion_real
_atom_type_scat_dispersion_imag
_atom_type_scat_source
C C 0.0033 0.0016 'International Tables Vol C Tables 4.2.6.8 and 6.1.1.4'
H H 0.0000 0.0000 'International Tables Vol C Tables 4.2.6.8 and 6.1.1.4'
N N 0.0061 0.0033 'International Tables Vol C Tables 4.2.6.8 and 6.1.1.4'
O O 0.0106 0.0060 'International Tables Vol C Tables 4.2.6.8 and 6.1.1.4'
Cu Cu 0.3201 1.2651 'International Tables Vol C Tables 4.2.6.8 and 6.1.1.4'

loop_
_geom_angle_atom_site_label_1
_geom_angle_atom_site_label_2
_geom_angle_atom_site_label_3
_geom_angle
_geom_angle_site_symmetry_1
_geom_angle_site_symmetry_3
_geom_angle_publ_flag
N1 Cu N1 118.87(11) 2 . ?
N1 Cu N2 103.80(8) 2 2 ?
N1 Cu N2 112.35(8) . 2 ?
N1 Cu N2 112.35(8) 2 . ?
N1 Cu N2 103.80(8) . . ?
N2 Cu N2 105.06(13) 2 . ?
C1 N1 Cu 168.38(18) . . ?
C3A N2 C3B 29.3(3) . . ?
C3A N2 Cu 158.3(4) . . ?
C3B N2 Cu 166.4(4) . . ?
N1 C1 C2 178.5(2) . . ?
C2 C2 C1 120.2(3) 7_646 . ?
N2 C3A C4A 174.4(6) . . ?
C4A C4A C3A 120.2(8) 5_655 . ?
N2 C3B C4B 172.9(6) . . ?
C4B C4B C3B 120.5(9) 5_655 . ?
O2 N3 O1 120.46(18) . . ?
O2 N3 O1 120.46(18) . 2 ?
O1 N3 O1 119.1(4) . 2 ?

loop_
_geom_bond_atom_site_label_1
_geom_bond_atom_site_label_2
_geom_bond_distance
_geom_bond_site_symmetry_2
_geom_bond_publ_flag
Cu N1 1.9641(19) 2 ?
Cu N1 1.9641(19) . ?
Cu N2 1.9788(19) 2 ?
Cu N2 1.9788(19) . ?
N1 C1 1.138(3) . ?
N2 C3A 1.164(7) . ?
N2 C3B 1.165(8) . ?
C1 C2 1.440(3) . ?
C2 C2 1.323(5) 7_646 ?
C3A C4A 1.435(9) . ?
C4A C4A 1.303(10) 5_655 ?
C3B C4B 1.429(11) . ?
C4B C4B 1.335(12) 5_655 ?
O1 N3 1.239(3) . ?
O2 N3 1.239(4) . ?
N3 O1 1.239(3) 2 ?

loop_
_geom_torsion_atom_site_label_1
_geom_torsion_atom_site_label_2
_geom_torsion_atom_site_label_3
_geom_torsion_atom_site_label_4
_geom_torsion
_geom_torsion_site_symmetry_1
_geom_torsion_site_symmetry_2
_geom_torsion_site_symmetry_3
_geom_torsion_site_symmetry_4
_geom_torsion_publ_flag
N1 Cu N1 C1 153.2(10) 2 . . . ?
N2 Cu N1 C1 -85.4(9) 2 . . . ?
N2 Cu N1 C1 27.5(9) . . . . ?
N1 Cu N2 C3A 137.6(9) 2 . . . ?
N1 Cu N2 C3A -92.8(10) . . . . ?
N2 Cu N2 C3A 25.4(9) 2 . . . ?
N1 Cu N2 C3B -110.8(17) 2 . . . ?
N1 Cu N2 C3B 18.9(17) . . . . ?
N2 Cu N2 C3B 137.0(17) 2 . . . ?
Cu N1 C1 C2 17(10) . . . . ?
N1 C1 C2 C2 -134(9) . . . 7_646 ?
C3B N2 C3A C4A -25(6) . . . . ?
Cu N2 C3A C4A 128(6) . . . . ?
N2 C3A C4A C4A 23(7) . . . 5_655 ?
C3A N2 C3B C4B 9(5) . . . . ?
Cu N2 C3B C4B -126(5) . . . . ?
N2 C3B C4B C4B -3(7) . . . 5_655 ?
